data_1564584
loop_
_publ_author_name
'Nikolaevskii, Stanislav A.'
'Petrov, Pavel A.'
'Sukhikh, Taisiya S.'
'Yambulatov, Dmitriy S.'
'Kiskin, Mikhail A.'
'Sokolov, Maxim N.'
'Eremenko, Igor L.'

_publ_section_title
;
 Simple synthetic protocol to obtain 3d-4f-heterometallic carboxylate
 complexes of N-heterocyclic carbenes
;
_journal_name_full 'Inorganica Chimica Acta'
_journal_page_first 119643
_journal_paper_doi 10.1016/j.ica.2020.119643
_journal_volume 508
_journal_year 2020
_chemical_formula_moiety 'C72 H102 N5 O15 Tb Zn2, C4 H8 O'
_chemical_formula_sum 'C76 H110 N5 O16 Tb Zn2'
_chemical_formula_weight 1639.34
_space_group_crystal_system orthorhombic
_space_group_IT_number 61
_space_group_name_Hall '-P 2ac 2ab'
_space_group_name_H-M_alt 'P b c a'
_atom_sites_solution_hydrogens geom
_atom_sites_solution_primary dual
_cell_angle_alpha 90
_cell_angle_beta 90
_cell_angle_gamma 90
_cell_formula_units_Z 8
_cell_length_a 23.0878(10)
_cell_length_b 26.4673(14)
_cell_length_c 27.3749(14)
_cell_measurement_reflns_used 9361
_cell_measurement_temperature 150(2)
_cell_measurement_theta_max 25.56
_cell_measurement_theta_min 2.32
_cell_volume 16728.0(14)
_computing_molecular_graphics 'Olex2 (Dolomanov et al., 2009)'
_computing_publication_material 'Olex2 (Dolomanov et al., 2009)'
_computing_structure_refinement 'ShelXL (Sheldrick, 2015)'
_computing_structure_solution 'ShelXT (Sheldrick, 2015)'
_diffrn_ambient_temperature 150(2)
_diffrn_measured_fraction_theta_full 1.000
_diffrn_measured_fraction_theta_max 0.995
_diffrn_measurement_device_type 'CCD area detector'
_diffrn_measurement_method 'phi and omega scans'
_diffrn_radiation_monochromator graphite
_diffrn_radiation_type MoK\a
_diffrn_radiation_wavelength 0.71073
_diffrn_reflns_av_R_equivalents 0.0544
_diffrn_reflns_av_unetI/netI 0.0276
_diffrn_reflns_Laue_measured_fraction_full 1.000
_diffrn_reflns_Laue_measured_fraction_max 0.995
_diffrn_reflns_limit_h_max 28
_diffrn_reflns_limit_h_min -28
_diffrn_reflns_limit_k_max 32
_diffrn_reflns_limit_k_min -32
_diffrn_reflns_limit_l_max 33
_diffrn_reflns_limit_l_min -33
_diffrn_reflns_number 187737
_diffrn_reflns_point_group_measured_fraction_full 1.000
_diffrn_reflns_point_group_measured_fraction_max 0.995
_diffrn_reflns_theta_full 25.242
_diffrn_reflns_theta_max 25.776
_diffrn_reflns_theta_min 1.387
_exptl_absorpt_coefficient_mu 1.467
_exptl_absorpt_correction_T_max 0.7453
_exptl_absorpt_correction_T_min 0.5925
_exptl_absorpt_correction_type multi-scan
_exptl_crystal_colour colourless
_exptl_crystal_colour_primary colourless
_exptl_crystal_density_diffrn 1.302
_exptl_crystal_density_meas .
_exptl_crystal_description block
_exptl_crystal_F_000 6832
_exptl_crystal_size_max 0.33
_exptl_crystal_size_mid 0.22
_exptl_crystal_size_min 0.17
_refine_diff_density_max 1.139
_refine_diff_density_min -1.108
_refine_diff_density_rms 0.096
_refine_ls_extinction_coef .
_refine_ls_extinction_method none
_refine_ls_goodness_of_fit_ref 1.154
_refine_ls_hydrogen_treatment constr
_refine_ls_matrix_type full
_refine_ls_number_parameters 968
_refine_ls_number_reflns 15979
_refine_ls_number_restraints 36
_refine_ls_restrained_S_all 1.153
_refine_ls_R_factor_all 0.0751
_refine_ls_R_factor_gt 0.0475
_refine_ls_shift/su_max 0.004
_refine_ls_shift/su_mean 0.000
_refine_ls_structure_factor_coef Fsqd
_refine_ls_weighting_details 'w=1/[\s^2^(Fo^2^)+(0.0406P)^2^+56.1573P] where P=(Fo^2^+2Fc^2^)/3'
_refine_ls_weighting_scheme calc
_refine_ls_wR_factor_gt 0.1077
_refine_ls_wR_factor_ref 0.1294
_reflns_Friedel_coverage 0.000
_reflns_Friedel_fraction_full .
_reflns_Friedel_fraction_max .
_reflns_number_gt 12050
_reflns_number_total 15979
_reflns_threshold_expression 'I > 2\s(I)'
_cod_data_source_file ICA-2020-508-119643.cif
_cod_data_source_block pe715
_cod_database_code 1564584
_shelx_space_group_comment
;
The symmetry employed for this shelxl refinement is uniquely defined
by the following loop, which should always be used as a source of
symmetry information in preference to the above space-group names.
They are only intended as comments.
;
_shelx_estimated_absorpt_t_max 0.789
_shelx_estimated_absorpt_t_min 0.643
_olex2_refinement_description
;
1. Fixed Uiso
 At 1.2 times of:
  All C(H) groups, All C(H,H) groups
 At 1.5 times of:
  All C(H,H,H) groups
2. Uiso/Uaniso restraints and constraints
Uanis(C71) \\sim Ueq, Uanis(C71A) \\sim Ueq: with sigma of 0.02 and sigma for
terminal atoms of 0.04
Uanis(C55A) \\sim Ueq, Uanis(C55) \\sim Ueq, Uanis(C56A) \\sim Ueq, Uanis(C56)
\\sim Ueq: with sigma of 0.02 and sigma for terminal atoms of 0.04
3. Others
 Sof(C70A)=Sof(H70D)=Sof(H70E)=Sof(H70F)=Sof(C71A)=Sof(H71D)=Sof(H71E)=
 Sof(H71F)=Sof(C72A)=Sof(H72D)=Sof(H72E)=Sof(H72F)=1-FVAR(1)
 Sof(C70)=Sof(H70A)=Sof(H70B)=Sof(H70C)=Sof(C71)=Sof(H71A)=Sof(H71B)=Sof(H71C)=
 Sof(C72)=Sof(H72A)=Sof(H72B)=Sof(H72C)=FVAR(1)
 Sof(C55A)=Sof(H55D)=Sof(H55E)=Sof(H55F)=Sof(C57A)=Sof(H57D)=Sof(H57E)=
 Sof(H57F)=Sof(C56A)=Sof(H56D)=Sof(H56E)=Sof(H56F)=1-FVAR(2)
 Sof(C55)=Sof(H55A)=Sof(H55B)=Sof(H55C)=Sof(C56)=Sof(H56A)=Sof(H56B)=Sof(H56C)=
 Sof(C57)=Sof(H57A)=Sof(H57B)=Sof(H57C)=FVAR(2)
4.a Secondary CH2 refined with riding coordinates:
 C2S(H2SA,H2SB), C3S(H3SA,H3SB), C4S(H4SA,H4SB), C5S(H5SA,H5SB)
4.b Aromatic/amide H refined with riding coordinates:
 C2(H2), C3(H3), C6(H6), C8(H8), C15(H15), C17(H17), C23(H23), C24(H24),
 C27(H27), C29(H29), C36(H36), C38(H38)
4.c Idealised Me refined as rotating group:
 C10(H10A,H10B,H10C), C11(H11A,H11B,H11C), C12(H12A,H12B,H12C), C19(H19A,H19B,
 H19C), C20(H20A,H20B,H20C), C21(H21A,H21B,H21C), C31(H31A,H31B,H31C), C32(H32A,
 H32B,H32C), C33(H33A,H33B,H33C), C40(H40A,H40B,H40C), C41(H41A,H41B,H41C),
 C42(H42A,H42B,H42C), C45(H45A,H45B,H45C), C46(H46A,H46B,H46C), C47(H47A,H47B,
 H47C), C50(H50A,H50B,H50C), C51(H51A,H51B,H51C), C52(H52A,H52B,H52C), C55(H55A,
 H55B,H55C), C56(H56A,H56B,H56C), C57(H57A,H57B,H57C), C60(H60A,H60B,H60C),
 C61(H61A,H61B,H61C), C62(H62A,H62B,H62C), C65(H65A,H65B,H65C), C66(H66A,H66B,
 H66C), C67(H67A,H67B,H67C), C70(H70A,H70B,H70C), C71(H71A,H71B,H71C), C72(H72A,
 H72B,H72C), C70A(H70D,H70E,H70F), C71A(H71D,H71E,H71F), C72A(H72D,H72E,H72F),
 C55A(H55D,H55E,H55F), C57A(H57D,H57E,H57F), C56A(H56D,H56E,H56F)
;

loop_
_space_group_symop_operation_xyz
'x, y, z'
'-x+1/2, -y, z+1/2'
'-x, y+1/2, -z+1/2'
'x+1/2, -y+1/2, -z'
'-x, -y, -z'
'x-1/2, y, -z-1/2'
'x, -y-1/2, z-1/2'
'-x-1/2, y-1/2, z'

loop_
_atom_site_label
_atom_site_type_symbol
_atom_site_fract_x
_atom_site_fract_y
_atom_site_fract_z
_atom_site_U_iso_or_equiv
_atom_site_adp_type
_atom_site_occupancy
_atom_site_site_symmetry_order
_atom_site_calc_flag
_atom_site_refinement_flags_posn
_atom_site_refinement_flags_adp
_atom_site_refinement_flags_occupancy
_atom_site_disorder_assembly
_atom_site_disorder_group
Tb1 Tb 0.28184(2) 0.31429(2) 0.59711(2) 0.03291(8) Uani 1 1 d . . . . .
Zn1 Zn 0.28120(2) 0.24886(2) 0.45644(2) 0.03296(13) Uani 1 1 d . . . . .
Zn2 Zn 0.29301(2) 0.46315(2) 0.64562(2) 0.03258(13) Uani 1 1 d . . . . .
O1 O 0.2413(2) 0.24001(14) 0.64330(16) 0.0596(11) Uani 1 1 d . . . . .
O2 O 0.32234(19) 0.27016(14) 0.67151(14) 0.0563(10) Uani 1 1 d . . . . .
O3 O 0.2823(3) 0.20613(19) 0.70756(16) 0.0907(18) Uani 1 1 d . . . . .
O4 O 0.32180(19) 0.34070(19) 0.52410(15) 0.0746(14) Uani 1 1 d . . . . .
O5 O 0.32650(15) 0.31136(13) 0.44939(13) 0.0447(9) Uani 1 1 d . . . . .
O6 O 0.20691(14) 0.28353(13) 0.55151(13) 0.0431(8) Uani 1 1 d . . . . .
O7 O 0.20063(13) 0.24548(14) 0.47949(12) 0.0412(8) Uani 1 1 d . . . . .
O8 O 0.32992(19) 0.24462(17) 0.56622(16) 0.0704(13) Uani 1 1 d . . . . .
O9 O 0.32915(15) 0.20308(13) 0.49631(13) 0.0439(8) Uani 1 1 d . . . . .
O10 O 0.36648(14) 0.43107(13) 0.66588(13) 0.0431(8) Uani 1 1 d . . . . .
O11 O 0.36085(14) 0.36059(14) 0.62298(14) 0.0470(9) Uani 1 1 d . . . . .
O12 O 0.22727(15) 0.43241(12) 0.68027(13) 0.0443(9) Uani 1 1 d . . . . .
O13 O 0.24043(17) 0.35003(13) 0.66724(14) 0.0505(9) Uani 1 1 d . . . . .
O14 O 0.26829(15) 0.46655(13) 0.57683(13) 0.0429(8) Uani 1 1 d . . . . .
O15 O 0.23427(18) 0.38847(13) 0.57489(15) 0.0547(10) Uani 1 1 d . . . . .
N1 N 0.2483(2) 0.2488(2) 0.34787(16) 0.0582(13) Uani 1 1 d . . . . .
N2 N 0.3154(2) 0.19484(19) 0.35996(18) 0.0580(14) Uani 1 1 d . . . . .
N3 N 0.28597(19) 0.56011(15) 0.70737(15) 0.0426(10) Uani 1 1 d . . . . .
N4 N 0.33153(19) 0.57483(15) 0.64113(15) 0.0428(10) Uani 1 1 d . . . . .
N5 N 0.2823(3) 0.23847(18) 0.67481(17) 0.0607(14) Uani 1 1 d . . . . .
C1 C 0.2807(2) 0.2273(2) 0.38400(18) 0.0442(13) Uani 1 1 d . . . . .
C2 C 0.2627(4) 0.2287(3) 0.3027(2) 0.082(2) Uani 1 1 d . . . . .
H2 H 0.2458 0.2373 0.2722 0.099 Uiso 1 1 calc R . . . .
C3 C 0.3039(4) 0.1956(3) 0.3103(3) 0.080(2) Uani 1 1 d . . . . .
H3 H 0.3226 0.1757 0.2861 0.096 Uiso 1 1 calc R . . . .
C4 C 0.2032(3) 0.2859(3) 0.35457(19) 0.0559(15) Uani 1 1 d . . . . .
C5 C 0.1472(3) 0.2689(3) 0.3634(2) 0.0648(18) Uani 1 1 d . . . . .
C6 C 0.1046(3) 0.3052(3) 0.3682(2) 0.076(2) Uani 1 1 d . . . . .
H6 H 0.0659 0.2946 0.3742 0.091 Uiso 1 1 calc R . . . .
C7 C 0.1162(3) 0.3568(3) 0.3647(2) 0.078(2) Uani 1 1 d . . . . .
C8 C 0.1725(3) 0.3715(3) 0.3550(2) 0.0687(19) Uani 1 1 d . . . . .
H8 H 0.1810 0.4065 0.3523 0.082 Uiso 1 1 calc R . . . .
C9 C 0.2167(3) 0.3371(3) 0.3489(2) 0.0585(16) Uani 1 1 d . . . . .
C10 C 0.1338(3) 0.2133(3) 0.3667(3) 0.085(2) Uani 1 1 d . . . . .
H10A H 0.1468 0.1963 0.3368 0.127 Uiso 1 1 calc GR . . . .
H10B H 0.0919 0.2086 0.3705 0.127 Uiso 1 1 calc GR . . . .
H10C H 0.1539 0.1987 0.3949 0.127 Uiso 1 1 calc GR . . . .
C11 C 0.0687(4) 0.3965(4) 0.3717(3) 0.111(3) Uani 1 1 d . . . . .
H11A H 0.0851 0.4303 0.3669 0.167 Uiso 1 1 calc GR . . . .
H11B H 0.0530 0.3938 0.4049 0.167 Uiso 1 1 calc GR . . . .
H11C H 0.0377 0.3907 0.3479 0.167 Uiso 1 1 calc GR . . . .
C12 C 0.2778(3) 0.3529(3) 0.3372(2) 0.0667(18) Uani 1 1 d . . . . .
H12A H 0.3041 0.3401 0.3625 0.100 Uiso 1 1 calc GR . . . .
H12B H 0.2801 0.3898 0.3362 0.100 Uiso 1 1 calc GR . . . .
H12C H 0.2891 0.3390 0.3054 0.100 Uiso 1 1 calc GR . . . .
C13 C 0.3568(3) 0.1603(2) 0.3804(2) 0.0581(17) Uani 1 1 d . . . . .
C14 C 0.4156(3) 0.1704(3) 0.3758(3) 0.074(2) Uani 1 1 d . . . . .
C15 C 0.4543(3) 0.1333(3) 0.3901(3) 0.085(3) Uani 1 1 d . . . . .
H15 H 0.4946 0.1394 0.3866 0.102 Uiso 1 1 calc R . . . .
C16 C 0.4362(3) 0.0877(3) 0.4092(3) 0.083(2) Uani 1 1 d . . . . .
C17 C 0.3772(3) 0.0801(3) 0.4149(3) 0.076(2) Uani 1 1 d . . . . .
H17 H 0.3640 0.0492 0.4286 0.091 Uiso 1 1 calc R . . . .
C18 C 0.3370(3) 0.1158(2) 0.4013(2) 0.0607(17) Uani 1 1 d . . . . .
C19 C 0.4359(4) 0.2207(3) 0.3556(3) 0.098(3) Uani 1 1 d . . . . .
H19A H 0.4263 0.2227 0.3208 0.147 Uiso 1 1 calc GR . . . .
H19B H 0.4780 0.2236 0.3597 0.147 Uiso 1 1 calc GR . . . .
H19C H 0.4167 0.2482 0.3732 0.147 Uiso 1 1 calc GR . . . .
C20 C 0.4794(4) 0.0474(4) 0.4255(4) 0.125(4) Uani 1 1 d . . . . .
H20A H 0.5172 0.0541 0.4106 0.188 Uiso 1 1 calc GR . . . .
H20B H 0.4657 0.0140 0.4152 0.188 Uiso 1 1 calc GR . . . .
H20C H 0.4831 0.0481 0.4612 0.188 Uiso 1 1 calc GR . . . .
C21 C 0.2729(3) 0.1083(2) 0.4095(3) 0.0647(18) Uani 1 1 d . . . . .
H21A H 0.2592 0.1323 0.4342 0.097 Uiso 1 1 calc GR . . . .
H21B H 0.2658 0.0737 0.4208 0.097 Uiso 1 1 calc GR . . . .
H21C H 0.2521 0.1140 0.3788 0.097 Uiso 1 1 calc GR . . . .
C22 C 0.3037(2) 0.53727(18) 0.66630(17) 0.0360(11) Uani 1 1 d . . . . .
C23 C 0.3017(3) 0.6107(2) 0.7082(2) 0.0632(18) Uani 1 1 d . . . . .
H23 H 0.2936 0.6344 0.7333 0.076 Uiso 1 1 calc R . . . .
C24 C 0.3301(3) 0.6196(2) 0.6670(2) 0.0664(19) Uani 1 1 d . . . . .
H24 H 0.3465 0.6510 0.6572 0.080 Uiso 1 1 calc R . . . .
C25 C 0.2517(2) 0.53760(18) 0.74546(18) 0.0417(12) Uani 1 1 d . . . . .
C26 C 0.2805(2) 0.5126(2) 0.78257(18) 0.0455(13) Uani 1 1 d . . . . .
C27 C 0.2463(3) 0.4938(2) 0.8209(2) 0.0545(14) Uani 1 1 d . . . . .
H27 H 0.2645 0.4761 0.8469 0.065 Uiso 1 1 calc R . . . .
C28 C 0.1877(3) 0.5003(2) 0.8220(2) 0.0530(14) Uani 1 1 d . . . . .
C29 C 0.1611(3) 0.5255(2) 0.7841(2) 0.0545(15) Uani 1 1 d . . . . .
H29 H 0.1203 0.5300 0.7849 0.065 Uiso 1 1 calc R . . . .
C30 C 0.1923(3) 0.5447(2) 0.7447(2) 0.0477(13) Uani 1 1 d . . . . .
C31 C 0.3445(3) 0.5033(3) 0.7816(2) 0.0647(17) Uani 1 1 d . . . . .
H31A H 0.3540 0.4809 0.7542 0.097 Uiso 1 1 calc GR . . . .
H31B H 0.3565 0.4873 0.8123 0.097 Uiso 1 1 calc GR . . . .
H31C H 0.3650 0.5355 0.7776 0.097 Uiso 1 1 calc GR . . . .
C32 C 0.1513(3) 0.4793(3) 0.8638(2) 0.0720(19) Uani 1 1 d . . . . .
H32A H 0.1124 0.4941 0.8624 0.108 Uiso 1 1 calc GR . . . .
H32B H 0.1695 0.4880 0.8950 0.108 Uiso 1 1 calc GR . . . .
H32C H 0.1485 0.4425 0.8607 0.108 Uiso 1 1 calc GR . . . .
C33 C 0.1631(3) 0.5720(3) 0.7035(3) 0.0723(19) Uani 1 1 d . . . . .
H33A H 0.1719 0.6081 0.7056 0.108 Uiso 1 1 calc GR . . . .
H33B H 0.1211 0.5670 0.7058 0.108 Uiso 1 1 calc GR . . . .
H33C H 0.1771 0.5586 0.6723 0.108 Uiso 1 1 calc GR . . . .
C34 C 0.3577(2) 0.57068(18) 0.59360(18) 0.0398(12) Uani 1 1 d . . . . .
C35 C 0.3262(2) 0.5863(2) 0.5532(2) 0.0469(13) Uani 1 1 d . . . . .
C36 C 0.3535(2) 0.5848(2) 0.5078(2) 0.0493(14) Uani 1 1 d . . . . .
H36 H 0.3330 0.5958 0.4797 0.059 Uiso 1 1 calc R . . . .
C37 C 0.4099(2) 0.5675(2) 0.5028(2) 0.0499(14) Uani 1 1 d . . . . .
C38 C 0.4389(2) 0.5515(2) 0.5441(2) 0.0463(13) Uani 1 1 d . . . . .
H38 H 0.4774 0.5394 0.5409 0.056 Uiso 1 1 calc R . . . .
C39 C 0.4139(2) 0.55239(19) 0.59013(19) 0.0421(12) Uani 1 1 d . . . . .
C40 C 0.2654(3) 0.6066(3) 0.5584(3) 0.0665(18) Uani 1 1 d . . . . .
H40A H 0.2407 0.5809 0.5736 0.100 Uiso 1 1 calc GR . . . .
H40B H 0.2501 0.6152 0.5261 0.100 Uiso 1 1 calc GR . . . .
H40C H 0.2660 0.6369 0.5789 0.100 Uiso 1 1 calc GR . . . .
C41 C 0.4389(3) 0.5667(3) 0.4532(2) 0.077(2) Uani 1 1 d . . . . .
H41A H 0.4788 0.5790 0.4563 0.115 Uiso 1 1 calc GR . . . .
H41B H 0.4174 0.5886 0.4307 0.115 Uiso 1 1 calc GR . . . .
H41C H 0.4393 0.5321 0.4405 0.115 Uiso 1 1 calc GR . . . .
C42 C 0.4479(3) 0.5368(3) 0.6350(2) 0.0637(17) Uani 1 1 d . . . . .
H42A H 0.4526 0.5660 0.6566 0.096 Uiso 1 1 calc GR . . . .
H42B H 0.4860 0.5243 0.6250 0.096 Uiso 1 1 calc GR . . . .
H42C H 0.4269 0.5101 0.6523 0.096 Uiso 1 1 calc GR . . . .
C43 C 0.3436(2) 0.33957(19) 0.48321(19) 0.0385(11) Uani 1 1 d . . . . .
C44 C 0.39562(19) 0.37429(18) 0.47268(19) 0.0373(11) Uani 1 1 d . . . . .
C45 C 0.3942(2) 0.4205(2) 0.5064(3) 0.0649(18) Uani 1 1 d . . . . .
H45A H 0.3594 0.4405 0.4994 0.097 Uiso 1 1 calc GR . . . .
H45B H 0.4287 0.4412 0.5007 0.097 Uiso 1 1 calc GR . . . .
H45C H 0.3934 0.4093 0.5405 0.097 Uiso 1 1 calc GR . . . .
C46 C 0.4485(2) 0.3428(2) 0.4837(3) 0.0595(16) Uani 1 1 d . . . . .
H46A H 0.4483 0.3331 0.5182 0.089 Uiso 1 1 calc GR . . . .
H46B H 0.4834 0.3626 0.4766 0.089 Uiso 1 1 calc GR . . . .
H46C H 0.4481 0.3124 0.4633 0.089 Uiso 1 1 calc GR . . . .
C47 C 0.3963(3) 0.3909(3) 0.4197(2) 0.074(2) Uani 1 1 d . . . . .
H47A H 0.3966 0.3611 0.3985 0.110 Uiso 1 1 calc GR . . . .
H47B H 0.4310 0.4112 0.4135 0.110 Uiso 1 1 calc GR . . . .
H47C H 0.3617 0.4112 0.4129 0.110 Uiso 1 1 calc GR . . . .
C48 C 0.17935(19) 0.26018(17) 0.51949(18) 0.0348(11) Uani 1 1 d . . . . .
C49 C 0.1150(2) 0.24953(19) 0.52941(19) 0.0397(11) Uani 1 1 d . . . . .
C50 C 0.0842(3) 0.2999(2) 0.5380(3) 0.0662(18) Uani 1 1 d . . . . .
H50A H 0.1018 0.3171 0.5660 0.099 Uiso 1 1 calc GR . . . .
H50B H 0.0431 0.2937 0.5446 0.099 Uiso 1 1 calc GR . . . .
H50C H 0.0880 0.3211 0.5088 0.099 Uiso 1 1 calc GR . . . .
C51 C 0.1112(2) 0.2175(2) 0.5756(2) 0.0548(15) Uani 1 1 d . . . . .
H51A H 0.1296 0.1847 0.5698 0.082 Uiso 1 1 calc GR . . . .
H51B H 0.0704 0.2123 0.5843 0.082 Uiso 1 1 calc GR . . . .
H51C H 0.1311 0.2348 0.6024 0.082 Uiso 1 1 calc GR . . . .
C52 C 0.0864(2) 0.2223(2) 0.4872(2) 0.0506(14) Uani 1 1 d . . . . .
H52A H 0.0893 0.2430 0.4577 0.076 Uiso 1 1 calc GR . . . .
H52B H 0.0455 0.2163 0.4949 0.076 Uiso 1 1 calc GR . . . .
H52C H 0.1059 0.1899 0.4817 0.076 Uiso 1 1 calc GR . . . .
C53 C 0.3475(2) 0.21085(18) 0.53893(19) 0.0391(11) Uani 1 1 d . . . . .
C54 C 0.3965(2) 0.17752(19) 0.5578(2) 0.0422(12) Uani 1 1 d . . . . .
C55 C 0.4514(6) 0.2080(6) 0.5507(8) 0.073(5) Uani 0.70(3) 1 d . U P A 1
H55A H 0.4509 0.2239 0.5184 0.110 Uiso 0.70(3) 1 calc GR . P A 1
H55B H 0.4851 0.1857 0.5533 0.110 Uiso 0.70(3) 1 calc GR . P A 1
H55C H 0.4537 0.2342 0.5759 0.110 Uiso 0.70(3) 1 calc GR . P A 1
C56 C 0.3859(7) 0.1663(6) 0.6109(5) 0.063(4) Uani 0.70(3) 1 d . U P A 1
H56A H 0.3885 0.1976 0.6298 0.095 Uiso 0.70(3) 1 calc GR . P A 1
H56B H 0.4150 0.1422 0.6226 0.095 Uiso 0.70(3) 1 calc GR . P A 1
H56C H 0.3472 0.1516 0.6148 0.095 Uiso 0.70(3) 1 calc GR . P A 1
C57 C 0.4005(6) 0.1296(5) 0.5277(7) 0.066(4) Uani 0.70(3) 1 d . . P A 1
H57A H 0.3651 0.1096 0.5322 0.099 Uiso 0.70(3) 1 calc GR . P A 1
H57B H 0.4341 0.1098 0.5385 0.099 Uiso 0.70(3) 1 calc GR . P A 1
H57C H 0.4049 0.1383 0.4932 0.099 Uiso 0.70(3) 1 calc GR . P A 1
C58 C 0.3851(2) 0.38801(19) 0.65340(19) 0.0395(11) Uani 1 1 d . . . . .
C59 C 0.4408(2) 0.3695(2) 0.6783(2) 0.0443(12) Uani 1 1 d . . . . .
C60 C 0.4656(3) 0.3244(3) 0.6493(3) 0.090(2) Uani 1 1 d . . . . .
H60A H 0.4357 0.2984 0.6457 0.134 Uiso 1 1 calc GR . . . .
H60B H 0.4988 0.3102 0.6669 0.134 Uiso 1 1 calc GR . . . .
H60C H 0.4781 0.3359 0.6170 0.134 Uiso 1 1 calc GR . . . .
C61 C 0.4861(3) 0.4108(3) 0.6782(4) 0.107(3) Uani 1 1 d . . . . .
H61A H 0.4918 0.4230 0.6447 0.161 Uiso 1 1 calc GR . . . .
H61B H 0.5227 0.3973 0.6907 0.161 Uiso 1 1 calc GR . . . .
H61C H 0.4732 0.4387 0.6990 0.161 Uiso 1 1 calc GR . . . .
C62 C 0.4254(4) 0.3535(3) 0.7288(3) 0.090(2) Uani 1 1 d . . . . .
H62A H 0.4122 0.3830 0.7475 0.135 Uiso 1 1 calc GR . . . .
H62B H 0.4595 0.3388 0.7447 0.135 Uiso 1 1 calc GR . . . .
H62C H 0.3943 0.3284 0.7275 0.135 Uiso 1 1 calc GR . . . .
C63 C 0.2110(2) 0.38685(19) 0.68075(19) 0.0408(12) Uani 1 1 d . . . . .
C64 C 0.1501(2) 0.3772(2) 0.7019(2) 0.0460(13) Uani 1 1 d . . . . .
C65 C 0.1549(3) 0.3833(3) 0.7569(2) 0.073(2) Uani 1 1 d . . . . .
H65A H 0.1807 0.3572 0.7700 0.110 Uiso 1 1 calc GR . . . .
H65B H 0.1165 0.3799 0.7717 0.110 Uiso 1 1 calc GR . . . .
H65C H 0.1708 0.4167 0.7644 0.110 Uiso 1 1 calc GR . . . .
C66 C 0.1084(3) 0.4170(3) 0.6826(3) 0.096(3) Uani 1 1 d . . . . .
H66A H 0.1216 0.4506 0.6928 0.144 Uiso 1 1 calc GR . . . .
H66B H 0.0696 0.4107 0.6956 0.144 Uiso 1 1 calc GR . . . .
H66C H 0.1074 0.4154 0.6468 0.144 Uiso 1 1 calc GR . . . .
C67 C 0.1289(4) 0.3247(3) 0.6904(4) 0.116(4) Uani 1 1 d . . . . .
H67A H 0.1254 0.3208 0.6549 0.174 Uiso 1 1 calc GR . . . .
H67B H 0.0910 0.3194 0.7057 0.174 Uiso 1 1 calc GR . . . .
H67C H 0.1565 0.2999 0.7031 0.174 Uiso 1 1 calc GR . . . .
C68 C 0.2387(2) 0.43211(19) 0.55779(19) 0.0394(11) Uani 1 1 d . . . . .
C69 C 0.2028(2) 0.4456(2) 0.5128(2) 0.0499(14) Uani 1 1 d . . . . .
C70 C 0.1652(16) 0.4024(11) 0.4956(12) 0.090(10) Uani 0.46(4) 1 d . . P B 1
H70A H 0.1897 0.3755 0.4825 0.135 Uiso 0.46(4) 1 calc GR . P B 1
H70B H 0.1389 0.4145 0.4700 0.135 Uiso 0.46(4) 1 calc GR . P B 1
H70C H 0.1426 0.3894 0.5231 0.135 Uiso 0.46(4) 1 calc GR . P B 1
C71 C 0.2352(14) 0.4694(13) 0.4763(13) 0.062(8) Uani 0.46(4) 1 d . U P B 1
H71A H 0.2564 0.4979 0.4904 0.093 Uiso 0.46(4) 1 calc GR . P B 1
H71B H 0.2091 0.4818 0.4507 0.093 Uiso 0.46(4) 1 calc GR . P B 1
H71C H 0.2627 0.4452 0.4622 0.093 Uiso 0.46(4) 1 calc GR . P B 1
C72 C 0.1533(12) 0.4865(13) 0.5357(10) 0.073(7) Uani 0.46(4) 1 d . . P B 1
H72A H 0.1334 0.4709 0.5634 0.109 Uiso 0.46(4) 1 calc GR . P B 1
H72B H 0.1250 0.4949 0.5103 0.109 Uiso 0.46(4) 1 calc GR . P B 1
H72C H 0.1729 0.5173 0.5465 0.109 Uiso 0.46(4) 1 calc GR . P B 1
C70A C 0.2005(15) 0.3970(6) 0.4778(8) 0.077(8) Uani 0.54(4) 1 d . . P B 2
H70D H 0.2396 0.3891 0.4662 0.115 Uiso 0.54(4) 1 calc GR . P B 2
H70E H 0.1753 0.4041 0.4498 0.115 Uiso 0.54(4) 1 calc GR . P B 2
H70F H 0.1851 0.3681 0.4960 0.115 Uiso 0.54(4) 1 calc GR . P B 2
C71A C 0.2356(15) 0.4854(14) 0.4820(11) 0.087(10) Uani 0.54(4) 1 d . U P B 2
H71D H 0.2383 0.5170 0.5004 0.130 Uiso 0.54(4) 1 calc GR . P B 2
H71E H 0.2146 0.4913 0.4514 0.130 Uiso 0.54(4) 1 calc GR . P B 2
H71F H 0.2746 0.4729 0.4746 0.130 Uiso 0.54(4) 1 calc GR . P B 2
C72A C 0.1475(10) 0.4598(16) 0.5270(9) 0.088(8) Uani 0.54(4) 1 d . . P B 2
H72D H 0.1301 0.4327 0.5466 0.132 Uiso 0.54(4) 1 calc GR . P B 2
H72E H 0.1237 0.4658 0.4980 0.132 Uiso 0.54(4) 1 calc GR . P B 2
H72F H 0.1497 0.4907 0.5465 0.132 Uiso 0.54(4) 1 calc GR . P B 2
O1S O 0.5154(9) 0.1590(7) 0.8011(7) 0.311(8) Uiso 1 1 d . . . . .
C2S C 0.5488(8) 0.1887(6) 0.7671(7) 0.203(7) Uiso 1 1 d . . . . .
H2SA H 0.5765 0.2111 0.7843 0.243 Uiso 1 1 calc R . . . .
H2SB H 0.5703 0.1670 0.7439 0.243 Uiso 1 1 calc R . . . .
C3S C 0.5050(7) 0.2170(6) 0.7430(6) 0.175(5) Uiso 1 1 d . . . . .
H3SA H 0.5174 0.2261 0.7095 0.209 Uiso 1 1 calc R . . . .
H3SB H 0.4964 0.2484 0.7612 0.209 Uiso 1 1 calc R . . . .
C4S C 0.4553(8) 0.1849(7) 0.7416(7) 0.214(8) Uiso 1 1 d . . . . .
H4SA H 0.4197 0.2052 0.7466 0.256 Uiso 1 1 calc R . . . .
H4SB H 0.4526 0.1682 0.7093 0.256 Uiso 1 1 calc R . . . .
C5S C 0.4603(10) 0.1490(9) 0.7781(9) 0.277(10) Uiso 1 1 d . . . . .
H5SA H 0.4596 0.1145 0.7641 0.332 Uiso 1 1 calc R . . . .
H5SB H 0.4283 0.1523 0.8019 0.332 Uiso 1 1 calc R . . . .
C55A C 0.4490(14) 0.188(2) 0.5270(17) 0.086(13) Uani 0.30(3) 1 d . U P A 2
H55D H 0.4393 0.1828 0.4925 0.129 Uiso 0.30(3) 1 calc GR . P A 2
H55E H 0.4802 0.1647 0.5363 0.129 Uiso 0.30(3) 1 calc GR . P A 2
H55F H 0.4617 0.2228 0.5321 0.129 Uiso 0.30(3) 1 calc GR . P A 2
C57A C 0.3834(19) 0.1194(12) 0.555(2) 0.087(12) Uani 0.30(3) 1 d . . P A 2
H57D H 0.3592 0.1098 0.5834 0.130 Uiso 0.30(3) 1 calc GR . P A 2
H57E H 0.4199 0.1005 0.5566 0.130 Uiso 0.30(3) 1 calc GR . P A 2
H57F H 0.3629 0.1116 0.5250 0.130 Uiso 0.30(3) 1 calc GR . P A 2
C56A C 0.414(2) 0.1827(17) 0.6130(13) 0.081(12) Uani 0.30(3) 1 d . U P A 2
H56D H 0.4235 0.2181 0.6201 0.122 Uiso 0.30(3) 1 calc GR . P A 2
H56E H 0.4477 0.1614 0.6197 0.122 Uiso 0.30(3) 1 calc GR . P A 2
H56F H 0.3815 0.1720 0.6336 0.122 Uiso 0.30(3) 1 calc GR . P A 2

loop_
_atom_site_aniso_label
_atom_site_aniso_U_11
_atom_site_aniso_U_22
_atom_site_aniso_U_33
_atom_site_aniso_U_23
_atom_site_aniso_U_13
_atom_site_aniso_U_12
Tb1 0.02992(12) 0.02802(12) 0.04079(14) -0.00594(10) 0.00458(10) -0.00301(9)
Zn1 0.0286(3) 0.0346(3) 0.0357(3) -0.0042(2) 0.0054(2) -0.0089(2)
Zn2 0.0335(3) 0.0268(3) 0.0375(3) -0.0034(2) 0.0059(2) -0.0031(2)
O1 0.080(3) 0.034(2) 0.066(3) -0.0035(19) 0.006(2) -0.013(2)
O2 0.082(3) 0.036(2) 0.051(2) -0.0051(18) -0.005(2) 0.000(2)
O3 0.165(6) 0.067(3) 0.040(2) 0.000(2) 0.002(3) -0.026(3)
O4 0.074(3) 0.095(3) 0.055(3) -0.022(2) 0.025(2) -0.056(3)
O5 0.048(2) 0.044(2) 0.042(2) -0.0016(16) 0.0011(16) -0.0201(17)
O6 0.0328(18) 0.0402(19) 0.056(2) -0.0099(17) 0.0008(16) -0.0101(15)
O7 0.0278(16) 0.052(2) 0.044(2) -0.0048(17) 0.0072(15) -0.0091(15)
O8 0.076(3) 0.071(3) 0.064(3) -0.027(2) -0.010(2) 0.039(2)
O9 0.046(2) 0.041(2) 0.044(2) -0.0050(16) 0.0046(17) 0.0027(16)
O10 0.0398(19) 0.0348(19) 0.055(2) -0.0090(16) -0.0015(16) 0.0022(15)
O11 0.0304(18) 0.047(2) 0.064(2) -0.0186(19) -0.0031(17) 0.0000(16)
O12 0.049(2) 0.0319(18) 0.052(2) -0.0102(16) 0.0219(17) -0.0117(16)
O13 0.060(2) 0.036(2) 0.056(2) -0.0065(17) 0.0195(19) 0.0010(18)
O14 0.049(2) 0.0346(18) 0.045(2) -0.0015(16) -0.0012(16) -0.0103(16)
O15 0.069(3) 0.030(2) 0.065(3) -0.0024(18) -0.019(2) 0.0000(18)
N1 0.079(4) 0.063(3) 0.033(2) -0.001(2) 0.013(2) -0.027(3)
N2 0.069(3) 0.058(3) 0.047(3) -0.013(2) 0.027(3) -0.025(3)
N3 0.062(3) 0.029(2) 0.036(2) -0.0035(18) 0.016(2) -0.007(2)
N4 0.057(3) 0.033(2) 0.038(2) -0.0063(18) 0.013(2) -0.012(2)
N5 0.111(5) 0.037(3) 0.034(3) -0.002(2) 0.009(3) -0.005(3)
C1 0.051(3) 0.051(3) 0.031(3) -0.007(2) 0.011(2) -0.024(3)
C2 0.120(7) 0.097(6) 0.030(3) -0.004(4) 0.017(4) -0.036(5)
C3 0.110(6) 0.080(5) 0.050(4) -0.013(4) 0.031(4) -0.016(5)
C4 0.066(4) 0.072(4) 0.029(3) 0.011(3) -0.004(3) -0.017(3)
C5 0.070(4) 0.086(5) 0.039(3) 0.001(3) 0.003(3) -0.028(4)
C6 0.065(4) 0.109(6) 0.054(4) 0.012(4) -0.005(3) -0.026(4)
C7 0.073(5) 0.106(6) 0.055(4) 0.027(4) -0.006(3) -0.004(4)
C8 0.072(4) 0.076(5) 0.058(4) 0.026(4) -0.016(3) -0.007(4)
C9 0.066(4) 0.071(4) 0.038(3) 0.021(3) -0.011(3) -0.020(3)
C10 0.094(5) 0.087(5) 0.073(5) -0.015(4) 0.023(4) -0.049(5)
C11 0.089(6) 0.136(8) 0.110(7) 0.039(6) 0.000(5) 0.016(6)
C12 0.071(4) 0.068(4) 0.061(4) 0.025(3) -0.016(3) -0.029(3)
C13 0.059(4) 0.058(4) 0.058(4) -0.025(3) 0.030(3) -0.017(3)
C14 0.067(4) 0.082(5) 0.072(5) -0.030(4) 0.034(4) -0.028(4)
C15 0.055(4) 0.094(6) 0.107(6) -0.047(5) 0.040(4) -0.022(4)
C16 0.057(4) 0.075(5) 0.117(6) -0.040(5) 0.026(4) -0.003(4)
C17 0.062(4) 0.055(4) 0.110(6) -0.026(4) 0.027(4) -0.007(3)
C18 0.051(3) 0.051(4) 0.080(4) -0.022(3) 0.026(3) -0.013(3)
C19 0.091(6) 0.109(7) 0.094(6) -0.007(5) 0.029(5) -0.057(5)
C20 0.074(6) 0.098(7) 0.204(11) -0.032(7) 0.018(7) 0.010(5)
C21 0.064(4) 0.048(3) 0.081(5) -0.008(3) 0.025(3) -0.021(3)
C22 0.041(3) 0.031(2) 0.036(3) 0.000(2) 0.007(2) -0.003(2)
C23 0.109(5) 0.025(3) 0.055(4) -0.013(3) 0.031(4) -0.018(3)
C24 0.111(6) 0.033(3) 0.054(4) -0.010(3) 0.028(4) -0.022(3)
C25 0.056(3) 0.033(3) 0.036(3) -0.006(2) 0.015(2) -0.009(2)
C26 0.060(3) 0.049(3) 0.028(3) -0.001(2) 0.013(2) 0.002(3)
C27 0.072(4) 0.053(3) 0.039(3) 0.004(3) 0.002(3) -0.003(3)
C28 0.069(4) 0.049(3) 0.041(3) -0.005(3) 0.013(3) -0.011(3)
C29 0.051(3) 0.050(3) 0.063(4) -0.007(3) 0.017(3) -0.005(3)
C30 0.061(3) 0.039(3) 0.044(3) -0.002(2) 0.007(3) 0.003(3)
C31 0.065(4) 0.076(5) 0.053(4) 0.001(3) 0.002(3) 0.003(3)
C32 0.083(5) 0.077(5) 0.056(4) 0.004(3) 0.026(3) -0.014(4)
C33 0.075(5) 0.071(5) 0.070(4) 0.007(4) 0.006(4) 0.019(4)
C34 0.051(3) 0.031(2) 0.038(3) -0.004(2) 0.009(2) -0.019(2)
C35 0.040(3) 0.049(3) 0.052(3) -0.003(3) 0.006(2) -0.014(2)
C36 0.046(3) 0.063(4) 0.039(3) 0.000(3) -0.002(2) -0.020(3)
C37 0.048(3) 0.056(3) 0.046(3) -0.011(3) 0.009(3) -0.026(3)
C38 0.040(3) 0.047(3) 0.052(3) -0.008(3) 0.008(2) -0.020(2)
C39 0.047(3) 0.036(3) 0.044(3) 0.000(2) 0.005(2) -0.015(2)
C40 0.049(3) 0.080(5) 0.071(4) 0.010(4) 0.006(3) -0.003(3)
C41 0.062(4) 0.122(6) 0.046(3) -0.022(4) 0.013(3) -0.038(4)
C42 0.059(4) 0.068(4) 0.064(4) 0.012(3) 0.001(3) -0.011(3)
C43 0.031(2) 0.041(3) 0.044(3) 0.004(2) 0.004(2) -0.007(2)
C44 0.028(2) 0.032(3) 0.052(3) 0.002(2) 0.004(2) -0.008(2)
C45 0.041(3) 0.040(3) 0.114(6) -0.013(3) 0.020(3) -0.014(3)
C46 0.035(3) 0.044(3) 0.100(5) 0.004(3) 0.003(3) -0.006(2)
C47 0.067(4) 0.086(5) 0.068(4) 0.025(4) -0.003(3) -0.043(4)
C48 0.029(2) 0.028(2) 0.048(3) 0.001(2) 0.004(2) -0.0059(19)
C49 0.027(2) 0.039(3) 0.053(3) 0.000(2) 0.006(2) -0.003(2)
C50 0.047(3) 0.059(4) 0.092(5) -0.015(4) 0.000(3) 0.014(3)
C51 0.038(3) 0.070(4) 0.057(4) 0.002(3) 0.008(3) -0.013(3)
C52 0.026(2) 0.060(4) 0.065(4) -0.003(3) -0.001(2) -0.013(2)
C53 0.035(3) 0.032(3) 0.050(3) -0.001(2) 0.010(2) -0.002(2)
C54 0.035(3) 0.039(3) 0.053(3) -0.001(2) 0.007(2) 0.000(2)
C55 0.034(5) 0.077(9) 0.108(12) 0.028(8) -0.005(7) -0.007(6)
C56 0.053(7) 0.075(8) 0.061(7) 0.011(6) 0.004(6) 0.021(6)
C57 0.072(8) 0.048(7) 0.077(9) -0.014(6) -0.009(7) 0.031(6)
C58 0.029(2) 0.040(3) 0.050(3) 0.000(2) 0.001(2) -0.002(2)
C59 0.033(3) 0.050(3) 0.050(3) 0.004(3) -0.004(2) 0.000(2)
C60 0.063(4) 0.105(6) 0.101(6) 0.002(5) -0.004(4) 0.038(4)
C61 0.047(4) 0.114(7) 0.161(9) 0.063(6) -0.035(5) -0.021(4)
C62 0.090(6) 0.115(7) 0.064(5) 0.024(4) -0.002(4) 0.016(5)
C63 0.046(3) 0.036(3) 0.040(3) -0.004(2) 0.012(2) -0.004(2)
C64 0.047(3) 0.037(3) 0.054(3) -0.002(2) 0.015(3) -0.012(2)
C65 0.074(4) 0.093(5) 0.053(4) 0.012(4) 0.032(3) -0.002(4)
C66 0.041(4) 0.117(7) 0.129(7) 0.046(6) -0.001(4) -0.007(4)
C67 0.086(6) 0.081(6) 0.180(10) -0.048(6) 0.073(6) -0.051(5)
C68 0.039(3) 0.033(3) 0.046(3) -0.003(2) 0.003(2) -0.007(2)
C69 0.052(3) 0.041(3) 0.057(3) 0.010(3) -0.012(3) -0.007(3)
C70 0.078(18) 0.095(16) 0.098(18) 0.021(13) -0.047(15) -0.030(15)
C71 0.050(11) 0.072(16) 0.065(12) -0.003(11) -0.004(9) 0.000(11)
C72 0.057(10) 0.104(18) 0.058(11) -0.027(12) -0.015(8) 0.047(13)
C70A 0.097(16) 0.059(8) 0.074(12) -0.016(8) -0.048(12) -0.002(10)
C71A 0.104(16) 0.11(2) 0.049(12) 0.053(13) -0.031(11) -0.054(14)
C72A 0.065(10) 0.14(3) 0.055(11) -0.014(13) -0.013(8) 0.044(15)
C55A 0.029(12) 0.12(3) 0.10(2) 0.04(2) 0.011(16) 0.010(17)
C57A 0.10(3) 0.061(17) 0.10(3) -0.001(19) -0.03(2) 0.006(17)
C56A 0.08(2) 0.08(2) 0.078(17) -0.020(16) -0.014(18) 0.044(18)

loop_
_atom_type_symbol
_atom_type_description
_atom_type_scat_dispersion_real
_atom_type_scat_dispersion_imag
_atom_type_scat_source
C C 0.0033 0.0016 'International Tables Vol C Tables 4.2.6.8 and 6.1.1.4'
H H 0.0000 0.0000 'International Tables Vol C Tables 4.2.6.8 and 6.1.1.4'
N N 0.0061 0.0033 'International Tables Vol C Tables 4.2.6.8 and 6.1.1.4'
O O 0.0106 0.0060 'International Tables Vol C Tables 4.2.6.8 and 6.1.1.4'
Tb Tb -0.1723 4.1537 'International Tables Vol C Tables 4.2.6.8 and 6.1.1.4'
Zn Zn 0.2839 1.4301 'International Tables Vol C Tables 4.2.6.8 and 6.1.1.4'

loop_
_geom_angle_atom_site_label_1
_geom_angle_atom_site_label_2
_geom_angle_atom_site_label_3
_geom_angle
_geom_angle_site_symmetry_1
_geom_angle_site_symmetry_3
O1 Tb1 O2 51.11(14) . .
O1 Tb1 N5 25.91(14) . .
O2 Tb1 N5 25.21(14) . .
O4 Tb1 O1 145.02(15) . .
O4 Tb1 O2 133.58(17) . .
O4 Tb1 O8 74.52(18) . .
O4 Tb1 O13 138.55(15) . .
O4 Tb1 O15 72.99(17) . .
O4 Tb1 N5 146.67(17) . .
O6 Tb1 O1 73.41(14) . .
O6 Tb1 O2 123.80(13) . .
O6 Tb1 O4 86.41(13) . .
O6 Tb1 O8 83.08(14) . .
O6 Tb1 O11 162.84(14) . .
O6 Tb1 O13 106.42(13) . .
O6 Tb1 O15 78.50(13) . .
O6 Tb1 N5 98.98(15) . .
O8 Tb1 O1 74.91(16) . .
O8 Tb1 O2 75.44(14) . .
O8 Tb1 O13 144.79(15) . .
O8 Tb1 O15 143.38(15) . .
O8 Tb1 N5 73.55(15) . .
O11 Tb1 O1 123.66(15) . .
O11 Tb1 O2 72.88(14) . .
O11 Tb1 O4 77.83(14) . .
O11 Tb1 O8 98.97(14) . .
O11 Tb1 O13 81.77(13) . .
O11 Tb1 O15 90.30(13) . .
O11 Tb1 N5 97.93(16) . .
O13 Tb1 O1 75.65(13) . .
O13 Tb1 O2 71.18(13) . .
O13 Tb1 N5 71.51(13) . .
O15 Tb1 O1 127.84(15) . .
O15 Tb1 O2 140.72(13) . .
O15 Tb1 O13 71.43(14) . .
O15 Tb1 N5 140.34(15) . .
O5 Zn1 O9 105.82(15) . .
O5 Zn1 C1 98.08(17) . .
O7 Zn1 O5 124.95(16) . .
O7 Zn1 O9 109.01(15) . .
O7 Zn1 C1 106.92(17) . .
O9 Zn1 C1 111.4(2) . .
O10 Zn2 C22 103.28(17) . .
O12 Zn2 O10 110.45(15) . .
O12 Zn2 O14 104.86(15) . .
O12 Zn2 C22 110.77(16) . .
O14 Zn2 O10 122.45(15) . .
O14 Zn2 C22 104.73(17) . .
N5 O1 Tb1 95.0(3) . .
N5 O2 Tb1 95.4(3) . .
C43 O4 Tb1 161.0(4) . .
C43 O5 Zn1 126.6(3) . .
C48 O6 Tb1 161.4(3) . .
C48 O7 Zn1 129.3(3) . .
C53 O8 Tb1 163.2(4) . .
C53 O9 Zn1 127.0(3) . .
C58 O10 Zn2 127.1(3) . .
C58 O11 Tb1 151.0(3) . .
C63 O12 Zn2 129.0(3) . .
C63 O13 Tb1 141.5(4) . .
C68 O14 Zn2 121.5(3) . .
C68 O15 Tb1 146.9(4) . .
C1 N1 C2 110.8(6) . .
C1 N1 C4 126.0(4) . .
C2 N1 C4 123.2(6) . .
C1 N2 C3 110.9(6) . .
C1 N2 C13 127.7(5) . .
C3 N2 C13 121.3(6) . .
C22 N3 C23 111.6(4) . .
C22 N3 C25 126.1(4) . .
C23 N3 C25 122.2(4) . .
C22 N4 C24 110.7(4) . .
C22 N4 C34 126.6(4) . .
C24 N4 C34 122.6(4) . .
O1 N5 Tb1 59.1(3) . .
O2 N5 Tb1 59.4(3) . .
O2 N5 O1 118.4(5) . .
O3 N5 Tb1 179.6(5) . .
O3 N5 O1 120.5(6) . .
O3 N5 O2 121.1(6) . .
N1 C1 Zn1 125.8(4) . .
N2 C1 Zn1 130.0(5) . .
N2 C1 N1 103.8(5) . .
C3 C2 N1 106.9(7) . .
C2 C3 N2 107.6(6) . .
C5 C4 N1 118.2(6) . .
C5 C4 C9 122.7(7) . .
C9 C4 N1 119.0(5) . .
C4 C5 C10 121.2(7) . .
C6 C5 C4 117.0(7) . .
C6 C5 C10 121.8(6) . .
C5 C6 C7 122.5(7) . .
C6 C7 C11 121.7(7) . .
C8 C7 C6 118.0(8) . .
C8 C7 C11 120.3(8) . .
C9 C8 C7 122.2(7) . .
C4 C9 C12 120.1(6) . .
C8 C9 C4 117.6(6) . .
C8 C9 C12 122.4(6) . .
C14 C13 N2 119.5(6) . .
C18 C13 N2 118.7(5) . .
C18 C13 C14 121.6(7) . .
C13 C14 C19 120.3(8) . .
C15 C14 C13 117.9(7) . .
C15 C14 C19 121.7(7) . .
C16 C15 C14 122.2(7) . .
C15 C16 C17 117.8(8) . .
C15 C16 C20 121.6(7) . .
C17 C16 C20 120.6(8) . .
C18 C17 C16 122.2(7) . .
C13 C18 C21 119.8(6) . .
C17 C18 C13 118.2(6) . .
C17 C18 C21 122.0(6) . .
N3 C22 Zn2 128.6(3) . .
N3 C22 N4 103.8(4) . .
N4 C22 Zn2 127.6(3) . .
C24 C23 N3 106.8(5) . .
C23 C24 N4 107.1(5) . .
C26 C25 N3 117.8(5) . .
C26 C25 C30 123.5(5) . .
C30 C25 N3 118.5(5) . .
C25 C26 C27 116.6(5) . .
C25 C26 C31 122.7(5) . .
C27 C26 C31 120.6(5) . .
C28 C27 C26 122.0(6) . .
C27 C28 C29 119.0(5) . .
C27 C28 C32 121.2(6) . .
C29 C28 C32 119.7(6) . .
C28 C29 C30 122.0(6) . .
C25 C30 C29 116.8(5) . .
C25 C30 C33 121.5(5) . .
C29 C30 C33 121.7(6) . .
C35 C34 N4 118.6(5) . .
C35 C34 C39 122.7(5) . .
C39 C34 N4 118.7(5) . .
C34 C35 C36 117.7(5) . .
C34 C35 C40 121.2(5) . .
C36 C35 C40 121.0(5) . .
C37 C36 C35 121.5(5) . .
C36 C37 C41 120.6(6) . .
C38 C37 C36 118.3(5) . .
C38 C37 C41 121.1(5) . .
C37 C38 C39 122.5(5) . .
C34 C39 C42 121.6(5) . .
C38 C39 C34 117.2(5) . .
C38 C39 C42 121.1(5) . .
O4 C43 O5 124.0(4) . .
O4 C43 C44 118.4(5) . .
O5 C43 C44 117.6(4) . .
C45 C44 C43 110.3(4) . .
C46 C44 C43 105.3(4) . .
C46 C44 C45 109.8(5) . .
C46 C44 C47 110.1(5) . .
C47 C44 C43 111.1(4) . .
C47 C44 C45 110.2(5) . .
O6 C48 O7 124.3(4) . .
O6 C48 C49 117.4(4) . .
O7 C48 C49 118.3(4) . .
C50 C49 C48 108.5(4) . .
C51 C49 C48 107.7(4) . .
C51 C49 C50 109.3(5) . .
C52 C49 C48 112.0(4) . .
C52 C49 C50 109.2(5) . .
C52 C49 C51 110.0(4) . .
O8 C53 O9 124.7(5) . .
O8 C53 C54 117.3(5) . .
O9 C53 C54 118.0(4) . .
C53 C54 C57A 114.2(13) . .
C53 C54 C56A 117.7(12) . .
C55 C54 C53 105.6(7) . .
C55 C54 C57 109.0(8) . .
C56 C54 C53 108.7(6) . .
C56 C54 C55 111.4(8) . .
C56 C54 C57 111.6(8) . .
C57 C54 C53 110.2(6) . .
C55A C54 C53 107.6(15) . .
C55A C54 C57A 108(2) . .
C55A C54 C56A 108.5(19) . .
C57A C54 C56A 100.1(18) . .
O10 C58 C59 116.9(5) . .
O11 C58 O10 123.8(5) . .
O11 C58 C59 119.3(5) . .
C58 C59 C60 109.3(5) . .
C61 C59 C58 110.3(5) . .
C61 C59 C60 107.6(6) . .
C62 C59 C58 107.6(5) . .
C62 C59 C60 110.3(6) . .
C62 C59 C61 111.8(6) . .
O12 C63 C64 115.6(4) . .
O13 C63 O12 125.7(5) . .
O13 C63 C64 118.6(4) . .
C65 C64 C63 106.7(5) . .
C65 C64 C66 108.5(6) . .
C66 C64 C63 109.3(5) . .
C67 C64 C63 111.8(5) . .
C67 C64 C65 109.3(6) . .
C67 C64 C66 111.1(6) . .
O14 C68 C69 117.5(4) . .
O15 C68 O14 124.1(5) . .
O15 C68 C69 118.3(4) . .
C68 C69 C72 102.5(10) . .
C68 C69 C70A 108.3(7) . .
C68 C69 C71A 109.4(12) . .
C70 C69 C68 112.8(9) . .
C70 C69 C72 102.2(16) . .
C71 C69 C68 113.0(15) . .
C71 C69 C70 115.3(19) . .
C71 C69 C72 109.7(17) . .
C71A C69 C70A 103.7(14) . .
C72A C69 C68 109.6(10) . .
C72A C69 C70A 110.8(12) . .
C72A C69 C71A 114.8(18) . .
C2S O1S C5S 106.9(18) . .
C3S C2S O1S 101.8(16) . .
C2S C3S C4S 105.8(14) . .
C5S C4S C3S 108.7(19) . .
C4S C5S O1S 105(2) . .

loop_
_geom_bond_atom_site_label_1
_geom_bond_atom_site_label_2
_geom_bond_distance
_geom_bond_site_symmetry_2
Tb1 O1 2.518(4) .
Tb1 O2 2.527(4) .
Tb1 O4 2.310(4) .
Tb1 O6 2.283(3) .
Tb1 O8 2.312(4) .
Tb1 O11 2.309(3) .
Tb1 O13 2.344(3) .
Tb1 O15 2.331(4) .
Tb1 N5 2.924(5) .
Zn1 O5 1.967(3) .
Zn1 O7 1.966(3) .
Zn1 O9 1.971(4) .
Zn1 C1 2.063(5) .
Zn2 O10 1.976(3) .
Zn2 O12 1.966(3) .
Zn2 O14 1.970(4) .
Zn2 C22 2.056(5) .
O1 N5 1.282(7) .
O2 N5 1.251(6) .
O3 N5 1.240(6) .
O4 C43 1.228(6) .
O5 C43 1.253(6) .
O6 C48 1.247(6) .
O7 C48 1.261(6) .
O8 C53 1.234(6) .
O9 C53 1.258(6) .
O10 C58 1.265(6) .
O11 C58 1.238(6) .
O12 C63 1.263(6) .
O13 C63 1.244(6) .
O14 C68 1.253(6) .
O15 C68 1.250(6) .
N1 C1 1.365(8) .
N1 C2 1.386(8) .
N1 C4 1.441(8) .
N2 C1 1.347(7) .
N2 C3 1.386(9) .
N2 C13 1.437(9) .
N3 C22 1.341(6) .
N3 C23 1.387(6) .
N3 C25 1.438(6) .
N4 C22 1.370(6) .
N4 C24 1.382(7) .
N4 C34 1.438(6) .
C2 C3 1.311(11) .
C4 C5 1.390(8) .
C4 C9 1.399(9) .
C5 C6 1.383(10) .
C5 C10 1.507(9) .
C6 C7 1.396(10) .
C7 C8 1.383(9) .
C7 C11 1.529(11) .
C8 C9 1.378(9) .
C9 C12 1.507(8) .
C13 C14 1.389(9) .
C13 C18 1.386(8) .
C14 C15 1.383(11) .
C14 C19 1.515(10) .
C15 C16 1.382(11) .
C16 C17 1.385(9) .
C16 C20 1.527(12) .
C17 C18 1.376(10) .
C18 C21 1.510(8) .
C23 C24 1.325(8) .
C25 C26 1.382(7) .
C25 C30 1.386(8) .
C26 C27 1.404(7) .
C26 C31 1.499(8) .
C27 C28 1.365(9) .
C28 C29 1.378(8) .
C28 C32 1.523(8) .
C29 C30 1.393(8) .
C30 C33 1.498(8) .
C34 C35 1.386(8) .
C34 C39 1.389(7) .
C35 C36 1.393(7) .
C35 C40 1.509(8) .
C36 C37 1.388(8) .
C37 C38 1.381(8) .
C37 C41 1.513(8) .
C38 C39 1.385(7) .
C39 C42 1.513(8) .
C43 C44 1.539(6) .
C44 C45 1.531(7) .
C44 C46 1.507(7) .
C44 C47 1.516(8) .
C48 C49 1.536(6) .
C49 C50 1.529(7) .
C49 C51 1.525(8) .
C49 C52 1.514(7) .
C53 C54 1.525(7) .
C54 C55 1.515(14) .
C54 C56 1.503(14) .
C54 C57 1.516(12) .
C54 C55A 1.50(3) .
C54 C57A 1.57(3) .
C54 C56A 1.57(3) .
C58 C59 1.536(7) .
C59 C60 1.543(9) .
C59 C61 1.513(9) .
C59 C62 1.489(8) .
C63 C64 1.543(7) .
C64 C65 1.517(8) .
C64 C66 1.523(9) .
C64 C67 1.505(8) .
C68 C69 1.527(7) .
C69 C70 1.51(2) .
C69 C71 1.40(3) .
C69 C72 1.69(2) .
C69 C70A 1.604(16) .
C69 C71A 1.55(3) .
C69 C72A 1.39(2) .
O1S C2S 1.44(2) .
O1S C5S 1.44(2) .
C2S C3S 1.421(19) .
C3S C4S 1.429(19) .
C4S C5S 1.38(2) .
